data_4121057
loop_
_publ_author_name
'Yunzhe Jiao'
'James Morris'
'William W. Brennessel'
'William D. Jones'

_publ_contact_author_address
;
 'Department of Chemistry, University of Rochester, Rochester,  
New York 14627'
;
_publ_contact_author_email jones@chem.rochester.edu
_publ_contact_author_name 'William D. Jones'
_publ_section_title
;
 Kinetic and Thermodynamic Selectivity of Intermolecular C-H Activation at
 [Tp'Rh(PMe3)]. How Does the Ancillary Ligand Affect the Metal-Carbon Bond
 Strength?
;
_journal_name_full 'Journal of the American Chemical Society'
_journal_page_first 16198
_journal_page_last 16212
_journal_paper_doi 10.1021/ja4080985
_journal_volume 135
_journal_year 2013
_chemical_formula_moiety 'C23 H42 B Cl N6 P Rh'
_chemical_formula_sum 'C23 H42 B Cl N6 P Rh'
_chemical_formula_weight 582.77
_chemical_name_common jonyj19
_chemical_name_systematic
; 
 ? 
;
_space_group_IT_number 2
_symmetry_cell_setting triclinic
_symmetry_space_group_name_Hall '-P 1'
_symmetry_space_group_name_H-M 'P -1'
_atom_sites_solution_hydrogens geom
_atom_sites_solution_primary direct
_atom_sites_solution_secondary difmap
_audit_creation_method SHELXL-97
_cell_angle_alpha 75.0710(10)
_cell_angle_beta 82.528(2)
_cell_angle_gamma 72.300(1)
_cell_formula_units_Z 2
_cell_length_a 8.2129(6)
_cell_length_b 10.7768(9)
_cell_length_c 19.1015(15)
_cell_measurement_reflns_used 3989
_cell_measurement_temperature 100.0(1)
_cell_measurement_theta_max 35.63
_cell_measurement_theta_min 2.21
_cell_volume 1553.8(2)
_computing_cell_refinement 'SAINT (Bruker, 2009)'
_computing_data_collection 'APEX2 (Bruker, 2010)'
_computing_data_reduction 'SAINT (Bruker, 2009)'
_computing_molecular_graphics 'SHELXTL (Sheldrick, 2008)'
_computing_publication_material 'SHELXTL (Sheldrick, 2008)'
_computing_structure_refinement 'SHELXL-97 (Sheldrick, 2008)'
_computing_structure_solution 'SIR97 (Altomare et al., 1999)'
_diffrn_ambient_temperature 100.0(1)
_diffrn_measured_fraction_theta_full 0.988
_diffrn_measured_fraction_theta_max 0.988
_diffrn_measurement_device_type 'Bruker SMART APEX II CCD Platform'
_diffrn_measurement_method 'area detector, \w scans per \f'
_diffrn_radiation_monochromator graphite
_diffrn_radiation_source 'fine-focus sealed tube'
_diffrn_radiation_type MoK\a
_diffrn_radiation_wavelength 0.71073
_diffrn_reflns_av_R_equivalents 0.0575
_diffrn_reflns_av_sigmaI/netI 0.0607
_diffrn_reflns_limit_h_max 13
_diffrn_reflns_limit_h_min -13
_diffrn_reflns_limit_k_max 18
_diffrn_reflns_limit_k_min -18
_diffrn_reflns_limit_l_max 32
_diffrn_reflns_limit_l_min -32
_diffrn_reflns_number 55966
_diffrn_reflns_theta_full 37.04
_diffrn_reflns_theta_max 37.04
_diffrn_reflns_theta_min 2.04
_diffrn_standards_number 0
_exptl_absorpt_coefficient_mu 0.707
_exptl_absorpt_correction_T_max 0.9588
_exptl_absorpt_correction_T_min 0.7849
_exptl_absorpt_correction_type multi-scan
_exptl_absorpt_process_details 'SADABS (Sheldrick, 2008)'
_exptl_crystal_colour 'pale yellow'
_exptl_crystal_density_diffrn 1.246
_exptl_crystal_description block
_exptl_crystal_F_000 608
_exptl_crystal_size_max 0.36
_exptl_crystal_size_mid 0.16
_exptl_crystal_size_min 0.06
_refine_diff_density_max 1.206
_refine_diff_density_min -0.861
_refine_diff_density_rms 0.108
_refine_ls_extinction_method none
_refine_ls_goodness_of_fit_ref 1.009
_refine_ls_hydrogen_treatment constr
_refine_ls_matrix_type full
_refine_ls_number_parameters 308
_refine_ls_number_reflns 15651
_refine_ls_number_restraints 0
_refine_ls_restrained_S_all 1.009
_refine_ls_R_factor_all 0.0560
_refine_ls_R_factor_gt 0.0406
_refine_ls_shift/su_max 0.001
_refine_ls_shift/su_mean 0.000
_refine_ls_structure_factor_coef Fsqd
_refine_ls_weighting_details 'calc w=1/[\s^2^(Fo^2^)+(0.0400P)^2^+0.0000P] where P=(Fo^2^+2Fc^2^)/3'
_refine_ls_weighting_scheme calc
_refine_ls_wR_factor_gt 0.0871
_refine_ls_wR_factor_ref 0.0926
_reflns_number_gt 12007
_reflns_number_total 15651
_reflns_threshold_expression >2sigma(I)
_cod_data_source_file ja4080985_si_002_12.cif
_cod_data_source_block 4g-Cl
_cod_database_code 4121057

loop_
_symmetry_equiv_pos_as_xyz
'x, y, z'
'-x, -y, -z'

loop_
_atom_site_label
_atom_site_type_symbol
_atom_site_fract_x
_atom_site_fract_y
_atom_site_fract_z
_atom_site_U_iso_or_equiv
_atom_site_adp_type
_atom_site_occupancy
_atom_site_symmetry_multiplicity
_atom_site_calc_flag
_atom_site_refinement_flags
Rh1 Rh 0.291212(15) 0.821065(11) 0.268136(6) 0.01467(3) Uani 1 1 d .
Cl1 Cl 0.42485(5) 0.95097(4) 0.31045(2) 0.02265(7) Uani 1 1 d .
P1 P 0.12162(5) 0.81151(4) 0.37336(2) 0.01997(8) Uani 1 1 d .
N1 N 0.50789(17) 0.63135(13) 0.31242(7) 0.0178(2) Uani 1 1 d .
N2 N 0.56438(17) 0.54687(12) 0.26592(7) 0.0175(2) Uani 1 1 d .
N3 N 0.45559(15) 0.83244(12) 0.17119(6) 0.0145(2) Uani 1 1 d .
N4 N 0.52227(16) 0.71672(12) 0.14752(6) 0.0162(2) Uani 1 1 d .
N5 N 0.18213(16) 0.70268(12) 0.22875(6) 0.0155(2) Uani 1 1 d .
N6 N 0.29596(17) 0.60121(12) 0.20101(7) 0.0171(2) Uani 1 1 d .
B1 B 0.4884(2) 0.58492(17) 0.19160(9) 0.0178(3) Uani 1 1 d .
H1 H 0.5446 0.5126 0.1651 0.021 Uiso 1 1 calc R
C1 C 0.6088(2) 0.57648(16) 0.36880(8) 0.0205(3) Uani 1 1 d .
C2 C 0.7279(2) 0.45756(17) 0.35880(9) 0.0237(3) Uani 1 1 d .
H2 H 0.8129 0.3994 0.3909 0.028 Uiso 1 1 calc R
C3 C 0.6967(2) 0.44185(16) 0.29286(9) 0.0211(3) Uani 1 1 d .
C4 C 0.5149(2) 0.92695(15) 0.12481(8) 0.0181(3) Uani 1 1 d .
C5 C 0.6202(2) 0.87152(16) 0.07017(8) 0.0210(3) Uani 1 1 d .
H5 H 0.6778 0.9166 0.0300 0.025 Uiso 1 1 calc R
C6 C 0.6234(2) 0.73881(16) 0.08637(8) 0.0191(3) Uani 1 1 d .
C7 C 0.0249(2) 0.69450(16) 0.22366(8) 0.0195(3) Uani 1 1 d .
C8 C 0.0378(2) 0.58588(17) 0.19404(9) 0.0245(3) Uani 1 1 d .
H8 H -0.0543 0.5567 0.1853 0.029 Uiso 1 1 calc R
C9 C 0.2089(2) 0.52946(16) 0.18000(8) 0.0220(3) Uani 1 1 d .
C10 C 0.5995(3) 0.6389(2) 0.43094(9) 0.0316(4) Uani 1 1 d .
H10A H 0.5561 0.7364 0.4148 0.047 Uiso 1 1 calc R
H10B H 0.7140 0.6153 0.4489 0.047 Uiso 1 1 calc R
H10C H 0.5223 0.6059 0.4699 0.047 Uiso 1 1 calc R
C11 C 0.7842(2) 0.33135(16) 0.25541(10) 0.0278(4) Uani 1 1 d .
H11A H 0.8209 0.3693 0.2057 0.042 Uiso 1 1 calc R
H11B H 0.7047 0.2802 0.2542 0.042 Uiso 1 1 calc R
H11C H 0.8843 0.2720 0.2818 0.042 Uiso 1 1 calc R
C12 C 0.4754(2) 1.06884(16) 0.13044(9) 0.0243(3) Uani 1 1 d .
H12A H 0.3512 1.1066 0.1363 0.036 Uiso 0.50 1 calc PR
H12B H 0.5195 1.1210 0.0862 0.036 Uiso 0.50 1 calc PR
H12C H 0.5296 1.0720 0.1725 0.036 Uiso 0.50 1 calc PR
H12D H 0.5824 1.0931 0.1270 0.036 Uiso 0.50 1 calc PR
H12E H 0.4140 1.0788 0.1771 0.036 Uiso 0.50 1 calc PR
H12F H 0.4039 1.1277 0.0909 0.036 Uiso 0.50 1 calc PR
C13 C 0.7161(2) 0.63298(18) 0.04643(9) 0.0255(3) Uani 1 1 d .
H13A H 0.7943 0.5595 0.0787 0.038 Uiso 1 1 calc R
H13B H 0.7817 0.6711 0.0042 0.038 Uiso 1 1 calc R
H13C H 0.6332 0.5988 0.0302 0.038 Uiso 1 1 calc R
C14 C -0.1400(2) 0.78503(19) 0.24505(10) 0.0266(3) Uani 1 1 d .
H14A H -0.1299 0.8763 0.2354 0.040 Uiso 1 1 calc R
H14B H -0.1676 0.7544 0.2969 0.040 Uiso 1 1 calc R
H14C H -0.2311 0.7841 0.2170 0.040 Uiso 1 1 calc R
C15 C 0.2931(3) 0.41202(18) 0.14732(10) 0.0301(4) Uani 1 1 d .
H15A H 0.3761 0.3451 0.1803 0.045 Uiso 1 1 calc R
H15B H 0.3523 0.4414 0.1009 0.045 Uiso 1 1 calc R
H15C H 0.2062 0.3725 0.1393 0.045 Uiso 1 1 calc R
C16 C 0.1136(2) 0.99540(15) 0.21715(8) 0.0180(3) Uani 1 1 d .
H16A H 0.0037 1.0034 0.2463 0.022 Uiso 1 1 calc R
H16B H 0.1536 1.0727 0.2183 0.022 Uiso 1 1 calc R
C17 C 0.0787(2) 1.00711(16) 0.13858(8) 0.0198(3) Uani 1 1 d .
H17A H 0.1873 0.9982 0.1084 0.024 Uiso 1 1 calc R
H17B H 0.0319 0.9337 0.1365 0.024 Uiso 1 1 calc R
C18 C -0.0486(2) 1.14196(16) 0.10841(8) 0.0207(3) Uani 1 1 d .
H18A H -0.1516 1.1542 0.1420 0.025 Uiso 1 1 calc R
H18B H 0.0038 1.2142 0.1067 0.025 Uiso 1 1 calc R
C19 C -0.1034(2) 1.15605(16) 0.03294(8) 0.0214(3) Uani 1 1 d .
H19A H -0.0008 1.1443 -0.0009 0.026 Uiso 1 1 calc R
H19B H -0.1559 1.0839 0.0345 0.026 Uiso 1 1 calc R
C20 C -0.2305(2) 1.29075(18) 0.00391(10) 0.0288(4) Uani 1 1 d .
H20A H -0.2672 1.2917 -0.0431 0.043 Uiso 1 1 calc R
H20B H -0.1758 1.3622 -0.0021 0.043 Uiso 1 1 calc R
H20C H -0.3303 1.3050 0.0382 0.043 Uiso 1 1 calc R
C21 C -0.0881(3) 0.9333(2) 0.37647(10) 0.0322(4) Uani 1 1 d .
H21A H -0.1419 0.9162 0.4255 0.048 Uiso 1 1 calc R
H21B H -0.1603 0.9253 0.3418 0.048 Uiso 1 1 calc R
H21C H -0.0745 1.0238 0.3637 0.048 Uiso 1 1 calc R
C22 C 0.1957(3) 0.8402(3) 0.45183(11) 0.0553(7) Uani 1 1 d .
H22A H 0.1130 0.8291 0.4932 0.083 Uiso 1 1 calc R
H22B H 0.2069 0.9314 0.4407 0.083 Uiso 1 1 calc R
H22C H 0.3072 0.7757 0.4640 0.083 Uiso 1 1 calc R
C23 C 0.0855(3) 0.6492(2) 0.40961(11) 0.0382(5) Uani 1 1 d .
H23A H 0.0178 0.6491 0.4558 0.057 Uiso 1 1 calc R
H23B H 0.1957 0.5805 0.4175 0.057 Uiso 1 1 calc R
H23C H 0.0233 0.6298 0.3752 0.057 Uiso 1 1 calc R

loop_
_atom_site_aniso_label
_atom_site_aniso_U_11
_atom_site_aniso_U_22
_atom_site_aniso_U_33
_atom_site_aniso_U_23
_atom_site_aniso_U_13
_atom_site_aniso_U_12
Rh1 0.01343(5) 0.01614(5) 0.01439(5) -0.00453(4) -0.00054(3) -0.00338(4)
Cl1 0.02479(19) 0.02253(18) 0.02432(17) -0.00932(14) -0.00338(14) -0.00794(14)
P1 0.01718(19) 0.0257(2) 0.01558(16) -0.00475(14) 0.00073(13) -0.00469(15)
N1 0.0171(6) 0.0191(6) 0.0174(5) -0.0040(4) -0.0023(4) -0.0049(5)
N2 0.0166(6) 0.0159(5) 0.0182(5) -0.0040(4) -0.0015(4) -0.0017(4)
N3 0.0132(5) 0.0136(5) 0.0164(5) -0.0044(4) -0.0003(4) -0.0028(4)
N4 0.0163(6) 0.0160(5) 0.0160(5) -0.0047(4) 0.0003(4) -0.0036(4)
N5 0.0146(6) 0.0145(5) 0.0159(5) -0.0034(4) -0.0004(4) -0.0021(4)
N6 0.0187(6) 0.0163(6) 0.0171(5) -0.0044(4) -0.0021(4) -0.0053(5)
B1 0.0177(8) 0.0167(7) 0.0184(7) -0.0049(6) -0.0008(6) -0.0033(6)
C1 0.0196(7) 0.0235(7) 0.0177(6) -0.0009(5) -0.0044(5) -0.0068(6)
C2 0.0200(7) 0.0231(8) 0.0239(7) 0.0014(6) -0.0057(6) -0.0041(6)
C3 0.0174(7) 0.0181(7) 0.0246(7) -0.0013(5) -0.0020(5) -0.0030(5)
C4 0.0180(7) 0.0185(7) 0.0183(6) -0.0037(5) -0.0007(5) -0.0062(5)
C5 0.0197(7) 0.0240(7) 0.0188(6) -0.0053(5) 0.0034(5) -0.0072(6)
C6 0.0179(7) 0.0223(7) 0.0173(6) -0.0065(5) 0.0001(5) -0.0048(6)
C7 0.0168(7) 0.0236(7) 0.0185(6) -0.0015(5) -0.0041(5) -0.0079(6)
C8 0.0255(8) 0.0274(8) 0.0260(7) -0.0055(6) -0.0059(6) -0.0141(7)
C9 0.0301(9) 0.0196(7) 0.0191(6) -0.0031(5) -0.0061(6) -0.0104(6)
C10 0.0377(11) 0.0333(9) 0.0227(8) -0.0070(7) -0.0108(7) -0.0041(8)
C11 0.0256(9) 0.0186(7) 0.0343(9) -0.0057(7) -0.0017(7) 0.0008(6)
C12 0.0285(9) 0.0180(7) 0.0264(8) -0.0040(6) 0.0022(6) -0.0093(6)
C13 0.0270(9) 0.0282(8) 0.0211(7) -0.0108(6) 0.0039(6) -0.0054(7)
C14 0.0167(7) 0.0347(9) 0.0296(8) -0.0083(7) -0.0032(6) -0.0075(7)
C15 0.0386(10) 0.0246(8) 0.0312(9) -0.0117(7) -0.0070(7) -0.0083(7)
C16 0.0198(7) 0.0172(6) 0.0157(6) -0.0036(5) -0.0020(5) -0.0028(5)
C17 0.0189(7) 0.0199(7) 0.0179(6) -0.0036(5) -0.0012(5) -0.0022(5)
C18 0.0211(7) 0.0196(7) 0.0195(6) -0.0044(5) -0.0032(5) -0.0023(6)
C19 0.0222(8) 0.0199(7) 0.0202(7) -0.0039(5) -0.0025(5) -0.0033(6)
C20 0.0296(9) 0.0235(8) 0.0265(8) -0.0006(6) -0.0082(7) 0.0007(7)
C21 0.0292(9) 0.0355(10) 0.0226(8) -0.0049(7) 0.0088(7) -0.0012(8)
C22 0.0360(12) 0.116(2) 0.0259(9) -0.0325(12) 0.0050(8) -0.0289(14)
C23 0.0492(13) 0.0284(10) 0.0289(9) 0.0002(7) 0.0107(8) -0.0103(9)

loop_
_atom_type_symbol
_atom_type_description
_atom_type_scat_dispersion_real
_atom_type_scat_dispersion_imag
_atom_type_scat_source
C C 0.0033 0.0016 'International Tables Vol C Tables 4.2.6.8 and 6.1.1.4'
H H 0.0000 0.0000 'International Tables Vol C Tables 4.2.6.8 and 6.1.1.4'
B B 0.0013 0.0007 'International Tables Vol C Tables 4.2.6.8 and 6.1.1.4'
N N 0.0061 0.0033 'International Tables Vol C Tables 4.2.6.8 and 6.1.1.4'
P P 0.1023 0.0942 'International Tables Vol C Tables 4.2.6.8 and 6.1.1.4'
Cl Cl 0.1484 0.1585 'International Tables Vol C Tables 4.2.6.8 and 6.1.1.4'
Rh Rh -1.1178 0.9187 'International Tables Vol C Tables 4.2.6.8 and 6.1.1.4'

loop_
_geom_angle_atom_site_label_1
_geom_angle_atom_site_label_2
_geom_angle_atom_site_label_3
_geom_angle
N5 Rh1 C16 91.20(5)
N5 Rh1 N3 88.23(5)
C16 Rh1 N3 89.55(5)
N5 Rh1 P1 93.63(3)
C16 Rh1 P1 90.91(4)
N3 Rh1 P1 178.07(3)
N5 Rh1 N1 88.93(5)
C16 Rh1 N1 173.36(5)
N3 Rh1 N1 83.81(5)
P1 Rh1 N1 95.71(3)
N5 Rh1 Cl1 177.75(4)
C16 Rh1 Cl1 90.04(4)
N3 Rh1 Cl1 89.92(3)
P1 Rh1 Cl1 88.214(16)
N1 Rh1 Cl1 89.61(3)
C23 P1 C22 101.58(13)
C23 P1 C21 105.76(10)
C22 P1 C21 95.04(11)
C23 P1 Rh1 112.87(7)
C22 P1 Rh1 118.58(8)
C21 P1 Rh1 120.13(6)
C1 N1 N2 105.56(13)
C1 N1 Rh1 140.73(11)
N2 N1 Rh1 113.56(9)
C3 N2 N1 110.87(12)
C3 N2 B1 128.79(13)
N1 N2 B1 120.08(12)
C4 N3 N4 107.31(12)
C4 N3 Rh1 136.34(10)
N4 N3 Rh1 116.35(9)
C6 N4 N3 109.76(12)
C6 N4 B1 129.26(13)
N3 N4 B1 120.84(12)
C7 N5 N6 106.98(12)
C7 N5 Rh1 137.30(11)
N6 N5 Rh1 115.70(9)
C9 N6 N5 109.59(13)
C9 N6 B1 127.69(13)
N5 N6 B1 122.57(12)
N6 B1 N2 110.09(12)
N6 B1 N4 109.94(12)
N2 B1 N4 109.28(12)
N6 B1 H1 109.2
N2 B1 H1 109.2
N4 B1 H1 109.2
N1 C1 C2 110.42(14)
N1 C1 C10 124.14(15)
C2 C1 C10 125.37(15)
C3 C2 C1 105.87(14)
C3 C2 H2 127.1
C1 C2 H2 127.1
N2 C3 C2 107.28(14)
N2 C3 C11 123.62(15)
C2 C3 C11 129.09(15)
N3 C4 C5 109.13(13)
N3 C4 C12 125.35(14)
C5 C4 C12 125.53(14)
C6 C5 C4 106.30(13)
C6 C5 H5 126.8
C4 C5 H5 126.8
N4 C6 C5 107.50(13)
N4 C6 C13 123.51(14)
C5 C6 C13 128.99(14)
N5 C7 C8 109.17(14)
N5 C7 C14 126.76(14)
C8 C7 C14 124.07(14)
C9 C8 C7 106.82(14)
C9 C8 H8 126.6
C7 C8 H8 126.6
N6 C9 C8 107.42(14)
N6 C9 C15 123.69(16)
C8 C9 C15 128.89(15)
C1 C10 H10A 109.5
C1 C10 H10B 109.5
H10A C10 H10B 109.5
C1 C10 H10C 109.5
H10A C10 H10C 109.5
H10B C10 H10C 109.5
C3 C11 H11A 109.5
C3 C11 H11B 109.5
H11A C11 H11B 109.5
C3 C11 H11C 109.5
H11A C11 H11C 109.5
H11B C11 H11C 109.5
C4 C12 H12A 109.5
C4 C12 H12B 109.5
H12A C12 H12B 109.5
C4 C12 H12C 109.5
H12A C12 H12C 109.5
H12B C12 H12C 109.5
C4 C12 H12D 109.5
H12A C12 H12D 141.1
H12B C12 H12D 56.3
H12C C12 H12D 56.3
C4 C12 H12E 109.5
H12A C12 H12E 56.3
H12B C12 H12E 141.1
H12C C12 H12E 56.3
H12D C12 H12E 109.5
C4 C12 H12F 109.5
H12A C12 H12F 56.3
H12B C12 H12F 56.3
H12C C12 H12F 141.1
H12D C12 H12F 109.5
H12E C12 H12F 109.5
C6 C13 H13A 109.5
C6 C13 H13B 109.5
H13A C13 H13B 109.5
C6 C13 H13C 109.5
H13A C13 H13C 109.5
H13B C13 H13C 109.5
C7 C14 H14A 109.5
C7 C14 H14B 109.5
H14A C14 H14B 109.5
C7 C14 H14C 109.5
H14A C14 H14C 109.5
H14B C14 H14C 109.5
C9 C15 H15A 109.5
C9 C15 H15B 109.5
H15A C15 H15B 109.5
C9 C15 H15C 109.5
H15A C15 H15C 109.5
H15B C15 H15C 109.5
C17 C16 Rh1 117.17(10)
C17 C16 H16A 108.0
Rh1 C16 H16A 108.0
C17 C16 H16B 108.0
Rh1 C16 H16B 108.0
H16A C16 H16B 107.2
C18 C17 C16 110.68(13)
C18 C17 H17A 109.5
C16 C17 H17A 109.5
C18 C17 H17B 109.5
C16 C17 H17B 109.5
H17A C17 H17B 108.1
C19 C18 C17 113.89(13)
C19 C18 H18A 108.8
C17 C18 H18A 108.8
C19 C18 H18B 108.8
C17 C18 H18B 108.8
H18A C18 H18B 107.7
C20 C19 C18 113.12(14)
C20 C19 H19A 109.0
C18 C19 H19A 109.0
C20 C19 H19B 109.0
C18 C19 H19B 109.0
H19A C19 H19B 107.8
C19 C20 H20A 109.5
C19 C20 H20B 109.5
H20A C20 H20B 109.5
C19 C20 H20C 109.5
H20A C20 H20C 109.5
H20B C20 H20C 109.5
P1 C21 H21A 109.5
P1 C21 H21B 109.5
H21A C21 H21B 109.5
P1 C21 H21C 109.5
H21A C21 H21C 109.5
H21B C21 H21C 109.5
P1 C22 H22A 109.5
P1 C22 H22B 109.5
H22A C22 H22B 109.5
P1 C22 H22C 109.5
H22A C22 H22C 109.5
H22B C22 H22C 109.5
P1 C23 H23A 109.5
P1 C23 H23B 109.5
H23A C23 H23B 109.5
P1 C23 H23C 109.5
H23A C23 H23C 109.5
H23B C23 H23C 109.5

loop_
_geom_bond_atom_site_label_1
_geom_bond_atom_site_label_2
_geom_bond_distance
Rh1 N5 2.0884(12)
Rh1 C16 2.0894(15)
Rh1 N3 2.1448(12)
Rh1 P1 2.2897(4)
Rh1 N1 2.3132(13)
Rh1 Cl1 2.3592(4)
P1 C23 1.807(2)
P1 C22 1.818(2)
P1 C21 1.8250(19)
N1 C1 1.3426(19)
N1 N2 1.3732(17)
N2 C3 1.351(2)
N2 B1 1.532(2)
N3 C4 1.3356(19)
N3 N4 1.3677(17)
N4 C6 1.3549(19)
N4 B1 1.538(2)
N5 C7 1.3385(19)
N5 N6 1.3779(17)
N6 C9 1.3568(19)
N6 B1 1.528(2)
B1 H1 1.0000
C1 C2 1.397(2)
C1 C10 1.491(2)
C2 C3 1.379(2)
C2 H2 0.9500
C3 C11 1.494(2)
C4 C5 1.402(2)
C4 C12 1.493(2)
C5 C6 1.376(2)
C5 H5 0.9500
C6 C13 1.494(2)
C7 C8 1.397(2)
C7 C14 1.487(2)
C8 C9 1.372(3)
C8 H8 0.9500
C9 C15 1.494(2)
C10 H10A 0.9800
C10 H10B 0.9800
C10 H10C 0.9800
C11 H11A 0.9800
C11 H11B 0.9800
C11 H11C 0.9800
C12 H12A 0.9800
C12 H12B 0.9800
C12 H12C 0.9800
C12 H12D 0.9800
C12 H12E 0.9800
C12 H12F 0.9800
C13 H13A 0.9800
C13 H13B 0.9800
C13 H13C 0.9800
C14 H14A 0.9800
C14 H14B 0.9800
C14 H14C 0.9800
C15 H15A 0.9800
C15 H15B 0.9800
C15 H15C 0.9800
C16 C17 1.531(2)
C16 H16A 0.9900
C16 H16B 0.9900
C17 C18 1.529(2)
C17 H17A 0.9900
C17 H17B 0.9900
C18 C19 1.523(2)
C18 H18A 0.9900
C18 H18B 0.9900
C19 C20 1.523(2)
C19 H19A 0.9900
C19 H19B 0.9900
C20 H20A 0.9800
C20 H20B 0.9800
C20 H20C 0.9800
C21 H21A 0.9800
C21 H21B 0.9800
C21 H21C 0.9800
C22 H22A 0.9800
C22 H22B 0.9800
C22 H22C 0.9800
C23 H23A 0.9800
C23 H23B 0.9800
C23 H23C 0.9800

loop_
_geom_torsion_atom_site_label_1
_geom_torsion_atom_site_label_2
_geom_torsion_atom_site_label_3
_geom_torsion_atom_site_label_4
_geom_torsion
N5 Rh1 P1 C23 38.35(9)
C16 Rh1 P1 C23 129.62(10)
N3 Rh1 P1 C23 -126.5(10)
N1 Rh1 P1 C23 -50.94(9)
Cl1 Rh1 P1 C23 -140.37(9)
N5 Rh1 P1 C22 156.91(12)
C16 Rh1 P1 C22 -111.83(13)
N3 Rh1 P1 C22 -8.0(10)
N1 Rh1 P1 C22 67.62(12)
Cl1 Rh1 P1 C22 -21.81(12)
N5 Rh1 P1 C21 -87.51(9)
C16 Rh1 P1 C21 3.76(9)
N3 Rh1 P1 C21 107.6(10)
N1 Rh1 P1 C21 -176.79(9)
Cl1 Rh1 P1 C21 93.77(8)
N5 Rh1 N1 C1 -144.53(17)
C16 Rh1 N1 C1 124.2(4)
N3 Rh1 N1 C1 127.14(17)
P1 Rh1 N1 C1 -50.99(17)
Cl1 Rh1 N1 C1 37.18(16)
N5 Rh1 N1 N2 40.88(10)
C16 Rh1 N1 N2 -50.4(5)
N3 Rh1 N1 N2 -47.45(10)
P1 Rh1 N1 N2 134.42(9)
Cl1 Rh1 N1 N2 -137.41(9)
C1 N1 N2 C3 0.22(17)
Rh1 N1 N2 C3 176.67(10)
C1 N1 N2 B1 -174.41(13)
Rh1 N1 N2 B1 2.04(16)
N5 Rh1 N3 C4 138.81(15)
C16 Rh1 N3 C4 47.59(15)
P1 Rh1 N3 C4 -56.3(11)
N1 Rh1 N3 C4 -132.07(15)
Cl1 Rh1 N3 C4 -42.45(14)
N5 Rh1 N3 N4 -41.43(10)
C16 Rh1 N3 N4 -132.65(10)
P1 Rh1 N3 N4 123.5(10)
N1 Rh1 N3 N4 47.69(9)
Cl1 Rh1 N3 N4 137.31(9)
C4 N3 N4 C6 0.07(16)
Rh1 N3 N4 C6 -179.76(9)
C4 N3 N4 B1 176.12(13)
Rh1 N3 N4 B1 -3.70(16)
C16 Rh1 N5 C7 -46.12(15)
N3 Rh1 N5 C7 -135.64(15)
P1 Rh1 N5 C7 44.87(15)
N1 Rh1 N5 C7 140.52(15)
Cl1 Rh1 N5 C7 -169.9(8)
C16 Rh1 N5 N6 135.71(10)
N3 Rh1 N5 N6 46.20(10)
P1 Rh1 N5 N6 -133.30(9)
N1 Rh1 N5 N6 -37.65(10)
Cl1 Rh1 N5 N6 11.9(9)
C7 N5 N6 C9 -0.98(16)
Rh1 N5 N6 C9 177.72(9)
C7 N5 N6 B1 174.73(13)
Rh1 N5 N6 B1 -6.57(16)
C9 N6 B1 N2 -117.97(16)
N5 N6 B1 N2 67.13(17)
C9 N6 B1 N4 121.58(15)
N5 N6 B1 N4 -53.32(17)
C3 N2 B1 N6 125.98(16)
N1 N2 B1 N6 -60.47(17)
C3 N2 B1 N4 -113.18(17)
N1 N2 B1 N4 60.38(17)
C6 N4 B1 N6 -126.04(15)
N3 N4 B1 N6 58.75(17)
C6 N4 B1 N2 113.02(16)
N3 N4 B1 N2 -62.18(17)
N2 N1 C1 C2 -0.44(17)
Rh1 N1 C1 C2 -175.29(12)
N2 N1 C1 C10 176.50(15)
Rh1 N1 C1 C10 1.6(3)
N1 C1 C2 C3 0.50(19)
C10 C1 C2 C3 -176.40(16)
N1 N2 C3 C2 0.09(17)
B1 N2 C3 C2 174.12(15)
N1 N2 C3 C11 178.94(15)
B1 N2 C3 C11 -7.0(3)
C1 C2 C3 N2 -0.35(18)
C1 C2 C3 C11 -179.11(17)
N4 N3 C4 C5 0.45(17)
Rh1 N3 C4 C5 -179.78(11)
N4 N3 C4 C12 -179.42(14)
Rh1 N3 C4 C12 0.3(2)
N3 C4 C5 C6 -0.79(18)
C12 C4 C5 C6 179.09(15)
N3 N4 C6 C5 -0.56(17)
B1 N4 C6 C5 -176.19(14)
N3 N4 C6 C13 179.98(14)
B1 N4 C6 C13 4.4(2)
C4 C5 C6 N4 0.81(18)
C4 C5 C6 C13 -179.77(16)
N6 N5 C7 C8 1.25(16)
Rh1 N5 C7 C8 -177.02(11)
N6 N5 C7 C14 -178.37(15)
Rh1 N5 C7 C14 3.4(3)
N5 C7 C8 C9 -1.07(18)
C14 C7 C8 C9 178.56(15)
N5 N6 C9 C8 0.32(17)
B1 N6 C9 C8 -175.12(14)
N5 N6 C9 C15 179.87(14)
B1 N6 C9 C15 4.4(2)
C7 C8 C9 N6 0.45(18)
C7 C8 C9 C15 -179.08(16)
N5 Rh1 C16 C17 -45.18(12)
N3 Rh1 C16 C17 43.04(12)
P1 Rh1 C16 C17 -138.83(11)
N1 Rh1 C16 C17 45.9(5)
Cl1 Rh1 C16 C17 132.96(11)
Rh1 C16 C17 C18 -177.94(11)
C16 C17 C18 C19 -174.36(13)
C17 C18 C19 C20 179.85(15)
